data_2007300
loop_
_publ_author_name
'Mazurek, Jaros\/law '
'Lis, Tadeusz '
'Rusek, Grzegorz '
'Krajewski, Krzysztof'

_publ_section_title
;
 Nitro Derivatives of 3-Acetamidobenzyl Acetate
;
_journal_issue 6
_journal_name_full 'Acta Crystallographica Section C'
_journal_page_first 863
_journal_page_last 867
_journal_paper_doi 10.1107/S0108270197008123
_journal_volume 54
_journal_year 1998
_chemical_formula_moiety 'C11 H12 N2 O5'
_chemical_formula_sum 'C11 H12 N2 O5'
_chemical_formula_weight 252.23
_chemical_name_common '3-acetamido-2-nitrobenzyl acetate'
_chemical_name_systematic '3-acetamido-2-nitrobenzyl acetate'
_space_group_IT_number 1
_symmetry_cell_setting triclinic
_symmetry_space_group_name_Hall 'P 1'
_symmetry_space_group_name_H-M 'P 1'
_audit_creation_method SHELXL
_cell_angle_alpha 99.96(7)
_cell_angle_beta 101.26(7)
_cell_angle_gamma 91.04(7)
_cell_formula_units_Z 1
_cell_length_a 4.851(4)
_cell_length_b 6.288(5)
_cell_length_c 9.781(8)
_cell_measurement_reflns_used 51
_cell_measurement_temperature 150.0(10)
_cell_measurement_theta_max 14
_cell_measurement_theta_min 9
_cell_volume 287.8(4)
_computing_cell_refinement 'Kuma KM4 software'
_computing_data_collection 'Kuma KM4 software (Kuma diffraction, 1989)'
_computing_data_reduction 'Kuma KM4 software'
_computing_molecular_graphics 'ORTEPII (Johnson, 1976)'
_computing_structure_refinement 'SHELXL93 (Sheldrick, 1993)'
_computing_structure_solution 'SHELXS86 (Sheldrick, 1990)'
_diffrn_ambient_temperature 150(2)
_diffrn_measurement_device 'Kuma KM4 automatic diffractometer'
_diffrn_measurement_method 'profile data from \w/2\q scans'
_diffrn_radiation_monochromator graphite
_diffrn_radiation_source 'fine-focus sealed tube'
_diffrn_radiation_type MoK\a
_diffrn_radiation_wavelength 0.71073
_diffrn_reflns_av_R_equivalents 0.0604
_diffrn_reflns_av_sigmaI/netI 0.0333
_diffrn_reflns_limit_h_max 1
_diffrn_reflns_limit_h_min -6
_diffrn_reflns_limit_k_max 8
_diffrn_reflns_limit_k_min -8
_diffrn_reflns_limit_l_max 13
_diffrn_reflns_limit_l_min -13
_diffrn_reflns_number 2011
_diffrn_reflns_theta_max 30
_diffrn_reflns_theta_min 2
_diffrn_standards_decay_% 2
_diffrn_standards_interval_count 100
_diffrn_standards_number 3
_exptl_absorpt_coefficient_mu 0.117
_exptl_absorpt_correction_type none
_exptl_crystal_colour yellow
_exptl_crystal_density_diffrn 1.455(2)
_exptl_crystal_density_meas 1.42
_exptl_crystal_density_meas_temp 295(2)
_exptl_crystal_density_method 'flotation in mixture of CHCl~3~/CH~2~Cl~2~'
_exptl_crystal_description prism
_exptl_crystal_F_000 132
_exptl_crystal_size_max 0.5
_exptl_crystal_size_mid 0.4
_exptl_crystal_size_min 0.1
_refine_diff_density_max 0.31
_refine_diff_density_min -0.31
_refine_ls_abs_structure_details 'see experimental'
_refine_ls_extinction_method none
_refine_ls_goodness_of_fit_all 1.144
_refine_ls_goodness_of_fit_obs 1.132
_refine_ls_hydrogen_treatment refall
_refine_ls_matrix_type full
_refine_ls_number_parameters 211
_refine_ls_number_reflns 1684
_refine_ls_number_restraints 3
_refine_ls_restrained_S_all 1.142
_refine_ls_restrained_S_obs 1.131
_refine_ls_R_factor_all 0.0454
_refine_ls_R_factor_obs .0371
_refine_ls_shift/esd_max -0.021
_refine_ls_shift/esd_mean 0.004
_refine_ls_structure_factor_coef Fsqd
_refine_ls_weighting_details 'w = 1/[\s^2^(Fo^2^)+(0.08P)^2^] where P=(Fo^2^+2Fc^2^)/3'
_refine_ls_weighting_scheme calc
_refine_ls_wR_factor_all 0.1047
_refine_ls_wR_factor_obs .0971
_reflns_number_observed 1504
_reflns_number_total 1684
_reflns_observed_criterion >2sigma(I)
_cod_data_source_file bm1149.cif
_cod_data_source_block I
_cod_depositor_comments
;
The following automatic conversions were performed:

Tag '_exptl_crystal_density_meas' value '1.42 Mg m^-3^ (at room
temperature)' was modified to '1.42'. Units 'Mg m^-3^' were correct
but unnecessary, so they were removed. New tag
'_exptl_crystal_density_meas_temp' was created. The value of new tag
set to - '295(2)'.

Automatic conversion script
Id: cif_fix_values 3130 2015-03-20 13:55:49Z robertas 

The following automatic conversions were performed:

'_refine_ls_weighting_scheme' value 'calc w =
1/[\s^2^(Fo^2^)+(0.08P)^2^] where P=(Fo^2^+2Fc^2^)/3' was changed to
'calc'. New tag '_refine_ls_weighting_details' was created. The value
of the new tag was set to 'w = 1/[\s^2^(Fo^2^)+(0.08P)^2^] where
P=(Fo^2^+2Fc^2^)/3'.

Automatic conversion script
Id: cif_fix_values 3143 2015-03-26 13:38:13Z robertas 
;
_cod_database_code 2007300

loop_
_symmetry_equiv_pos_as_xyz
'x, y, z'

loop_
_atom_site_aniso_label
_atom_site_aniso_U_11
_atom_site_aniso_U_22
_atom_site_aniso_U_33
_atom_site_aniso_U_12
_atom_site_aniso_U_13
_atom_site_aniso_U_23
O1 .0193(7) .0352(8) .0300(8) -.0089(6) .0057(6) .0087(6)
O2 .0262(7) .0271(7) .0284(7) .0041(6) .0051(6) .0138(6)
O3 .0222(7) .0296(8) .0192(7) .0014(6) -.0019(5) .0046(6)
O4 .0343(9) .0409(9) .0304(8) .0137(7) .0066(7) .0107(7)
O5 .0130(6) .0332(8) .0267(7) -.0002(5) .0037(5) .0035(6)
N1 .0113(7) .0259(8) .0190(7) -.0010(6) .0017(5) .0052(6)
N2 .0193(7) .0192(7) .0192(7) -.0016(5) .0060(6) .0051(6)
C1 .0146(8) .0218(8) .0197(8) .0001(6) .0020(6) .0053(7)
C2 .0133(7) .0203(8) .0183(8) -.0012(6) .0033(6) .0057(6)
C3 .0131(7) .0230(9) .0186(8) -.0005(6) .0024(6) .0056(7)
C4 .0209(9) .0231(9) .0254(9) -.0059(7) .0029(7) .0068(7)
C5 .0297(10) .0247(9) .0271(10) -.0038(7) .0047(8) .0114(8)
C6 .0256(9) .0269(10) .0213(8) -.0011(7) .0012(7) .0097(8)
C7 .0185(8) .0292(9) .0180(8) -.0040(7) .0006(6) .0036(7)
C8 .0253(9) .0208(8) .0210(9) -.0026(7) .0031(7) .0045(7)
C9 .0472(14) .0310(11) .0207(9) .0008(10) .0057(9) .0083(8)
C10 .0149(8) .0190(8) .0193(8) .0013(6) .0028(6) .0030(6)
C11 .0190(8) .0343(10) .0189(8) .0018(7) .0009(6) .0058(8)

loop_
_atom_site_label
_atom_site_fract_x
_atom_site_fract_y
_atom_site_fract_z
_atom_site_U_iso_or_equiv
_atom_site_thermal_displace_type
_atom_site_calc_flag
_atom_site_refinement_flags
_atom_site_occupancy
_atom_site_disorder_group
_atom_site_type_symbol
O1 .1643(3) .2000(3) .4239(2) .0279(4) Uani d . 1 . O
O2 .6000(3) .1600(3) .5162(2) .0262(4) Uani d . 1 . O
O3 .1074(3) .2308(3) .0000(2) .0245(3) Uani d . 1 . O
O4 .4794(4) .0262(4) -.0035(2) .0345(4) Uani d . 1 . O
O5 .4286(3) .5927(3) .6673(2) .0246(3) Uani d . 1 . O
N1 .8385(3) .5870(3) .5893(2) .0188(3) Uani d . 1 . N
N2 .4167(4) .2472(3) .4435(2) .0188(3) Uani d . 1 . N
C1 .3774(4) .4088(3) .2295(2) .0187(4) Uani d . 1 . C
C2 .5043(4) .4149(3) .3713(2) .0171(4) Uani d . 1 . C
C3 .7154(4) .5709(3) .4447(2) .0181(4) Uani d . 1 . C
C4 .8083(4) .7214(4) .3721(3) .0232(4) Uani d . 1 . C
C5 .6862(5) .7167(4) .2311(3) .0266(4) Uani d . 1 . C
C6 .4729(5) .5638(4) .1612(3) .0245(4) Uani d . 1 . C
C7 .1491(4) .2397(4) .1507(2) .0225(4) Uani d . 1 . C
C8 .2902(4) .1157(3) -.0660(2) .0225(4) Uani d . 1 . C
C9 .2290(6) .1198(4) -.2213(3) .0327(5) Uani d . 1 . C
C10 .6875(4) .6043(3) .6928(2) .0179(4) Uani d . 1 . C
C11 .8560(4) .6381(4) .8417(3) .0244(4) Uani d . 1 . C
H1 1.023(7) .607(5) .611(4) .019(7) Uiso d . 1 . H
H4 .939(8) .818(6) .419(4) .024(7) Uiso d . 1 . H
H5 .747(8) .831(7) .186(4) .033(8) Uiso d . 1 . H
H6 .391(7) .546(6) .064(4) .029(8) Uiso d . 1 . H
H71 .193(6) .105(5) .169(3) .010(6) Uiso d . 1 . H
H72 -.036(6) .268(5) .175(4) .018(6) Uiso d . 1 . H
H91 .032(14) .103(12) -.253(7) .087(18) Uiso d . 1 . H
H92 .263(8) .240(7) -.236(4) .033(9) Uiso d . 1 . H
H93 .308(11) -.010(9) -.286(6) .057(12) Uiso d . 1 . H
H11 .815(9) .527(7) .890(5) .039(9) Uiso d . 1 . H
H12 .799(7) .761(6) .888(4) .028(8) Uiso d . 1 . H
H13 1.064(7) .645(6) .848(4) .022(7) Uiso d . 1 . H

loop_
_atom_type_symbol
_atom_type_description
_atom_type_scat_dispersion_real
_atom_type_scat_dispersion_imag
_atom_type_scat_source
C C 0.0033 0.0016 'International Tables Vol C Tables 4.2.6.8 and 6.1.1.4'
H H 0.0000 0.0000 'International Tables Vol C Tables 4.2.6.8 and 6.1.1.4'
O O 0.0106 0.0060 'International Tables Vol C Tables 4.2.6.8 and 6.1.1.4'
N N 0.0061 0.0033 'International Tables Vol C Tables 4.2.6.8 and 6.1.1.4'

loop_
_geom_angle_atom_site_label_1
_geom_angle_atom_site_label_2
_geom_angle_atom_site_label_3
_geom_angle
_geom_angle_publ_flag
C8 O3 C7 116.0(2) no
C10 N1 C3 123.3(2) no
O1 N2 O2 124.4(2) no
O1 N2 C2 117.4(2) no
O2 N2 C2 118.2(2) no
C6 C1 C2 117.2(2) no
C6 C1 C7 120.6(2) no
C2 C1 C7 122.2(2) no
C1 C2 C3 122.4(2) no
C1 C2 N2 118.2(2) no
C3 C2 N2 119.3(2) no
C4 C3 C2 118.7(2) no
C4 C3 N1 117.6(2) no
C2 C3 N1 123.7(2) no
C5 C4 C3 119.7(2) no
C4 C5 C6 120.8(2) no
C5 C6 C1 121.3(2) no
O3 C7 C1 111.2(2) no
O4 C8 O3 122.5(2) no
O4 C8 C9 126.1(3) no
O3 C8 C9 111.3(2) no
O5 C10 N1 122.4(2) no
O5 C10 C11 121.9(2) no
N1 C10 C11 115.7(2) no
C10 N1 H1 120(2) no
C3 N1 H1 116(2) no
C5 C4 H4 122(3) no
C3 C4 H4 118(3) no
C4 C5 H5 117(3) no
C6 C5 H5 122(3) no
C5 C6 H6 125(2) no
C1 C6 H6 114(2) no
O3 C7 H71 108(2) no
C1 C7 H71 111(2) no
O3 C7 H72 106(2) no
C1 C7 H72 113(2) no
H72 C7 H71 107(3) no
C8 C9 H91 107(5) no
C8 C9 H92 111(3) no
H91 C9 H92 102(5) no
C8 C9 H93 115(3) no
H91 C9 H93 104(5) no
H92 C9 H93 116(4) no
C10 C11 H11 112(3) no
C10 C11 H12 106(3) no
H11 C11 H12 107(4) no
C10 C11 H13 114(2) no
H11 C11 H13 107(3) no
H12 C11 H13 112(3) no

loop_
_geom_bond_atom_site_label_1
_geom_bond_atom_site_label_2
_geom_bond_site_symmetry_2
_geom_bond_distance
_geom_bond_publ_flag
O1 N2 . 1.224(2) no
O2 N2 . 1.226(2) no
O3 C8 . 1.346(3) no
O3 C7 . 1.439(3) no
O4 C8 . 1.205(3) no
O5 C10 . 1.230(2) no
N1 C10 . 1.352(2) no
N1 C3 . 1.409(2) no
N2 C2 . 1.467(2) no
C1 C6 . 1.393(3) no
C1 C2 . 1.397(2) no
C1 C7 . 1.514(3) no
C2 C3 . 1.400(3) no
C3 C4 . 1.394(2) no
C4 C5 . 1.386(3) no
C5 C6 . 1.387(3) no
C8 C9 . 1.495(3) no
C10 C11 . 1.502(3) no
N1 H1 . .88(4) no
C4 H4 . .87(4) no
C5 H5 . .98(4) no
C6 H6 . .95(4) no
C7 H71 . .91(3) no
C7 H72 . .99(3) no
C9 H91 . .94(7) no
C9 H92 . .81(4) no
C9 H93 . 1.06(6) no
C11 H11 . .95(4) no
C11 H12 . .90(4) no
C11 H13 . 1.00(4) no

loop_
_geom_hbond_atom_site_label_D
_geom_hbond_atom_site_label_H
_geom_hbond_atom_site_label_A
_geom_hbond_site_symmetry_A
_geom_hbond_distance_DH
_geom_hbond_distance_HA
_geom_hbond_distance_DA
_geom_hbond_angle_DHA
N1 H1 O5 1_655 0.88(3) 1.95(3) 2.813(3) 168(3)
C4 H4 O1 1_665 0.87(4) 2.61(3) 3.352(4) 144(2)
C5 H5 O4 1_565 0.98(4) 2.55(4) 3.282(4) 131(3)
C9 H93 O5 1_544 1.06(4) 2.56(4) 3.520(4) 149(3)
C11 H11 O3 1_656 0.95(4) 2.61(4) 3.345(4) 134(3)
C11 H12 O4 1_566 0.90(4) 2.54(4) 3.398(4) 160(3)
C7 H71 O1 1_555 0.91(2) 2.50(3) 2.714(3) 94(2)
C7 H72 O1 1_555 0.98(3) 2.55(3) 2.714(3) 89(2)
C7 H71 O4 1_555 0.91(2) 2.38(3) 2.639(3) 96(2)

loop_
_geom_torsion_atom_site_label_1
_geom_torsion_atom_site_label_2
_geom_torsion_atom_site_label_3
_geom_torsion_atom_site_label_4
_geom_torsion
_geom_torsion_publ_flag
O1 N2 C2 C1 -43.4(3) yes
O2 N2 C2 C1 134.8(2) yes
O1 N2 C2 C3 138.2(2) yes
O2 N2 C2 C3 -43.5(3) yes
C2 C1 C7 O3 -164.4(2) yes
C6 C1 C7 O3 14.4(3) yes
C7 O3 C8 O4 -0.5(3) yes
C7 O3 C8 C9 -179.3(2) yes
C3 N1 C10 O5 5.0(3) yes
C3 N1 C10 C11 -175.2(2) yes
C8 O3 C7 C1 81.4(3) yes
C10 N1 C3 C4 124.8(3) yes
C10 N1 C3 C2 -54.3(3) yes
C6 C1 C2 C3 1.1(3) no
C7 C1 C2 C3 180.0(2) no
C6 C1 C2 N2 -177.1(2) no
C7 C1 C2 N2 1.7(3) no
C1 C2 C3 C4 -2.1(3) no
N2 C2 C3 C4 176.2(2) no
C1 C2 C3 N1 177.1(2) no
N2 C2 C3 N1 -4.7(3) no
C2 C3 C4 C5 1.5(3) no
N1 C3 C4 C5 -177.7(2) no
C3 C4 C5 C6 -0.1(4) no
C4 C5 C6 C1 -0.9(4) no
C2 C1 C6 C5 0.3(3) no
C7 C1 C6 C5 -178.5(2) no

loop_
_cod_related_entry_id
_cod_related_entry_database
_cod_related_entry_code
1 ChemSpider 21137074
